data_1513203
loop_
_publ_author_name
'Yong-Joo Kim'
'Hyun-Kyung Kim'
'Jung-Hyun Lee'
'Zhen Nu Zheng'
'Soon W. Lee'

_publ_section_title
;
 Synthesis and structures of n1-allenyl and/or -propargyl Pd(II) complexes
 and their reactivity toward trimethylsilyl pseudohalides, organic thiols,
 and N-heterocyclic carbene ligands
;
_journal_name_full
;
Inorganica Chimica Acta
;
_journal_page_first 54
_journal_page_last 63
_journal_paper_doi 10.1016/j.ica.2012.12.011
_journal_volume 398
_journal_year 2013
_chemical_formula_moiety 'C12 H23 Cl P2 Pd S'
_chemical_formula_sum 'C12 H23 Cl P2 Pd S'
_chemical_formula_weight 403.16
_space_group_IT_number 14
_symmetry_cell_setting monoclinic
_symmetry_space_group_name_Hall '-P 2ybc'
_symmetry_space_group_name_H-M 'P 1 21/c 1'
_atom_sites_solution_hydrogens geom
_atom_sites_solution_primary direct
_atom_sites_solution_secondary difmap
_cell_angle_alpha 90.00
_cell_angle_beta 107.039(2)
_cell_angle_gamma 90.00
_cell_formula_units_Z 4
_cell_length_a 14.0682(6)
_cell_length_b 11.0519(4)
_cell_length_c 11.8852(5)
_cell_measurement_reflns_used 9962
_cell_measurement_temperature 296(2)
_cell_measurement_theta_max 28.21
_cell_measurement_theta_min 2.38
_cell_volume 1766.80(13)
_computing_cell_refinement 'Bruker SMART'
_computing_data_collection 'Bruker SMART'
_computing_data_reduction 'Bruker SAINT'
_computing_molecular_graphics 'Bruker SHELXTL'
_computing_publication_material 'Bruker SHELXTL'
_computing_structure_refinement 'Bruker SHELXTL'
_computing_structure_solution 'Bruker SHELXTL'
_diffrn_ambient_temperature 296(2)
_diffrn_measured_fraction_theta_full 0.993
_diffrn_measured_fraction_theta_max 0.993
_diffrn_measurement_device_type 'CCD area detector'
_diffrn_measurement_method 'phi and omega scans'
_diffrn_radiation_monochromator graphite
_diffrn_radiation_source 'sealed tube'
_diffrn_radiation_type MoK\a
_diffrn_radiation_wavelength 0.71073
_diffrn_reflns_av_R_equivalents 0.0245
_diffrn_reflns_av_sigmaI/netI 0.0190
_diffrn_reflns_limit_h_max 18
_diffrn_reflns_limit_h_min -18
_diffrn_reflns_limit_k_max 14
_diffrn_reflns_limit_k_min -14
_diffrn_reflns_limit_l_max 13
_diffrn_reflns_limit_l_min -15
_diffrn_reflns_number 29877
_diffrn_reflns_theta_full 28.37
_diffrn_reflns_theta_max 28.37
_diffrn_reflns_theta_min 1.51
_exptl_absorpt_coefficient_mu 1.481
_exptl_absorpt_correction_T_max 0.8660
_exptl_absorpt_correction_T_min 0.6649
_exptl_absorpt_correction_type multi-scan
_exptl_absorpt_process_details '(<i>SADABS</i>; Sheldrick, 1996)'
_exptl_crystal_colour orange
_exptl_crystal_density_diffrn 1.516
_exptl_crystal_density_method 'not measured'
_exptl_crystal_description BLOCK
_exptl_crystal_F_000 816
_exptl_crystal_size_max 0.30
_exptl_crystal_size_mid 0.16
_exptl_crystal_size_min 0.10
_refine_diff_density_max 0.503
_refine_diff_density_min -0.422
_refine_diff_density_rms 0.061
_refine_ls_extinction_method none
_refine_ls_goodness_of_fit_ref 1.033
_refine_ls_hydrogen_treatment constr
_refine_ls_matrix_type full
_refine_ls_number_parameters 154
_refine_ls_number_reflns 4381
_refine_ls_number_restraints 0
_refine_ls_restrained_S_all 1.033
_refine_ls_R_factor_all 0.0390
_refine_ls_R_factor_gt 0.0284
_refine_ls_shift/su_max 0.001
_refine_ls_shift/su_mean 0.000
_refine_ls_structure_factor_coef Fsqd
_refine_ls_weighting_details 'calc w=1/[\s^2^(Fo^2^)+(0.0324P)^2^+0.8606P] where P=(Fo^2^+2Fc^2^)/3'
_refine_ls_weighting_scheme calc
_refine_ls_wR_factor_gt 0.0654
_refine_ls_wR_factor_ref 0.0700
_reflns_number_gt 3614
_reflns_number_total 4381
_reflns_threshold_expression >2sigma(I)
_cod_data_source_file ICA-2013-398-54-63-4.cif
_cod_data_source_block ljh2-58
_cod_original_sg_symbol_H-M 'P 21/c  '
_cod_database_code 1513203

loop_
_symmetry_equiv_pos_as_xyz
'x, y, z'
'-x, y+1/2, -z+1/2'
'-x, -y, -z'
'x, -y-1/2, z-1/2'

loop_
_atom_site_label
_atom_site_type_symbol
_atom_site_fract_x
_atom_site_fract_y
_atom_site_fract_z
_atom_site_U_iso_or_equiv
_atom_site_adp_type
_atom_site_occupancy
_atom_site_symmetry_multiplicity
_atom_site_calc_flag
_atom_site_refinement_flags
Pd1 Pd 0.737224(13) 0.231239(16) 0.186043(16) 0.04122(7) Uani 1 1 d .
Cl1 Cl 0.82139(6) 0.41338(6) 0.24936(7) 0.06743(19) Uani 1 1 d .
P1 P 0.88380(5) 0.15661(6) 0.16136(6) 0.04753(15) Uani 1 1 d .
P2 P 0.59186(5) 0.31038(8) 0.20831(8) 0.0634(2) Uani 1 1 d .
S1 S 0.65508(5) 0.05087(7) 0.13162(6) 0.06186(19) Uani 1 1 d .
C1 C 0.71268(17) -0.0497(2) 0.2465(2) 0.0494(6) Uani 1 1 d .
C2 C 0.7474(2) -0.0140(3) 0.3631(3) 0.0605(7) Uani 1 1 d .
H2 H 0.7428 0.0671 0.3817 0.073 Uiso 1 1 calc R
C3 C 0.7886(2) -0.0947(3) 0.4522(3) 0.0766(9) Uani 1 1 d .
H3 H 0.8110 -0.0675 0.5295 0.092 Uiso 1 1 calc R
C4 C 0.7968(3) -0.2130(3) 0.4285(4) 0.0872(12) Uani 1 1 d .
H4 H 0.8243 -0.2672 0.4892 0.105 Uiso 1 1 calc R
C5 C 0.7642(2) -0.2530(3) 0.3135(4) 0.0826(13) Uani 1 1 d .
H5 H 0.7706 -0.3342 0.2966 0.099 Uiso 1 1 calc R
C6 C 0.7214(2) -0.1718(3) 0.2218(3) 0.0667(8) Uani 1 1 d .
H6 H 0.6988 -0.1995 0.1447 0.080 Uiso 1 1 calc R
C7 C 0.9275(3) 0.2527(3) 0.0632(4) 0.0874(11) Uani 1 1 d .
H7A H 0.8765 0.2600 -0.0106 0.131 Uiso 1 1 calc R
H7B H 0.9859 0.2177 0.0503 0.131 Uiso 1 1 calc R
H7C H 0.9433 0.3314 0.0979 0.131 Uiso 1 1 calc R
C8 C 0.8872(3) 0.0083(3) 0.0975(3) 0.0847(10) Uani 1 1 d .
H8A H 0.8355 0.0026 0.0241 0.127 Uiso 1 1 calc R
H8B H 0.8773 -0.0527 0.1505 0.127 Uiso 1 1 calc R
H8C H 0.9506 -0.0036 0.0840 0.127 Uiso 1 1 calc R
C9 C 0.9853(2) 0.1533(4) 0.2946(3) 0.0947(13) Uani 1 1 d .
H9A H 0.9686 0.1014 0.3508 0.142 Uiso 1 1 calc R
H9B H 0.9977 0.2336 0.3263 0.142 Uiso 1 1 calc R
H9C H 1.0437 0.1231 0.2780 0.142 Uiso 1 1 calc R
C10 C 0.4778(3) 0.2690(5) 0.1032(4) 0.1114(17) Uani 1 1 d .
H10A H 0.4807 0.2885 0.0256 0.167 Uiso 1 1 calc R
H10B H 0.4241 0.3126 0.1190 0.167 Uiso 1 1 calc R
H10C H 0.4671 0.1837 0.1084 0.167 Uiso 1 1 calc R
C11 C 0.5711(3) 0.2645(6) 0.3445(4) 0.133(2) Uani 1 1 d .
H11A H 0.6286 0.2837 0.4088 0.199 Uiso 1 1 calc R
H11B H 0.5593 0.1789 0.3430 0.199 Uiso 1 1 calc R
H11C H 0.5143 0.3065 0.3543 0.199 Uiso 1 1 calc R
C12 C 0.5859(4) 0.4713(5) 0.2152(10) 0.284(6) Uani 1 1 d .
H12A H 0.6458 0.5014 0.2698 0.426 Uiso 1 1 calc R
H12B H 0.5298 0.4943 0.2409 0.426 Uiso 1 1 calc R
H12C H 0.5788 0.5047 0.1387 0.426 Uiso 1 1 calc R

loop_
_atom_site_aniso_label
_atom_site_aniso_U_11
_atom_site_aniso_U_22
_atom_site_aniso_U_33
_atom_site_aniso_U_23
_atom_site_aniso_U_13
_atom_site_aniso_U_12
Pd1 0.03562(10) 0.04082(11) 0.04891(12) 0.00906(8) 0.01505(8) 0.00411(7)
Cl1 0.0662(4) 0.0463(4) 0.0953(5) -0.0059(4) 0.0323(4) -0.0051(3)
P1 0.0396(3) 0.0542(4) 0.0510(3) -0.0037(3) 0.0167(3) 0.0054(3)
P2 0.0439(4) 0.0612(4) 0.0918(6) 0.0072(4) 0.0305(4) 0.0101(3)
S1 0.0525(4) 0.0589(4) 0.0617(4) 0.0059(3) -0.0026(3) -0.0113(3)
C1 0.0372(12) 0.0408(12) 0.0692(16) 0.0027(11) 0.0138(11) -0.0066(10)
C2 0.0593(16) 0.0497(15) 0.0652(17) 0.0052(13) 0.0070(13) -0.0039(12)
C3 0.067(2) 0.078(2) 0.075(2) 0.0233(17) 0.0063(16) 0.0000(17)
C4 0.060(2) 0.075(2) 0.125(3) 0.040(2) 0.024(2) 0.0069(17)
C5 0.065(2) 0.0363(15) 0.158(4) 0.0137(19) 0.051(3) 0.0035(13)
C6 0.0576(16) 0.0503(17) 0.099(2) -0.0096(16) 0.0328(16) -0.0099(13)
C7 0.084(3) 0.095(3) 0.104(3) 0.012(2) 0.061(2) 0.0014(19)
C8 0.084(2) 0.068(2) 0.115(3) -0.026(2) 0.049(2) 0.0076(17)
C9 0.0569(19) 0.148(4) 0.070(2) -0.017(2) 0.0045(16) 0.039(2)
C10 0.053(2) 0.191(5) 0.085(3) -0.007(3) 0.0127(19) 0.039(2)
C11 0.086(3) 0.248(7) 0.071(3) -0.020(3) 0.034(2) 0.027(3)
C12 0.124(5) 0.068(3) 0.71(2) 0.036(6) 0.200(8) 0.037(3)

loop_
_atom_type_symbol
_atom_type_description
_atom_type_scat_dispersion_real
_atom_type_scat_dispersion_imag
_atom_type_scat_source
C C 0.0033 0.0016 'International Tables Vol C Tables 4.2.6.8 and 6.1.1.4'
H H 0.0000 0.0000 'International Tables Vol C Tables 4.2.6.8 and 6.1.1.4'
S S 0.1246 0.1234 'International Tables Vol C Tables 4.2.6.8 and 6.1.1.4'
P P 0.1023 0.0942 'International Tables Vol C Tables 4.2.6.8 and 6.1.1.4'
Cl Cl 0.1484 0.1585 'International Tables Vol C Tables 4.2.6.8 and 6.1.1.4'
Pd Pd -0.9988 1.0072 'International Tables Vol C Tables 4.2.6.8 and 6.1.1.4'

loop_
_geom_angle_atom_site_label_1
_geom_angle_atom_site_label_2
_geom_angle_atom_site_label_3
_geom_angle
S1 Pd1 P2 88.38(3)
S1 Pd1 P1 92.77(3)
P2 Pd1 P1 178.47(3)
S1 Pd1 Cl1 177.72(3)
P2 Pd1 Cl1 91.09(3)
P1 Pd1 Cl1 87.81(3)
C9 P1 C8 103.83(19)
C9 P1 C7 104.4(2)
C8 P1 C7 101.82(18)
C9 P1 Pd1 113.73(11)
C8 P1 Pd1 120.56(12)
C7 P1 Pd1 110.78(13)
C10 P2 C12 104.1(3)
C10 P2 C11 102.0(2)
C12 P2 C11 102.5(4)
C10 P2 Pd1 117.94(14)
C12 P2 Pd1 116.00(18)
C11 P2 Pd1 112.26(16)
C1 S1 Pd1 104.46(8)
C2 C1 C6 117.4(3)
C2 C1 S1 122.8(2)
C6 C1 S1 119.8(2)
C3 C2 C1 122.0(3)
C3 C2 H2 119.0
C1 C2 H2 119.0
C4 C3 C2 120.7(4)
C4 C3 H3 119.6
C2 C3 H3 119.6
C3 C4 C5 119.5(3)
C3 C4 H4 120.3
C5 C4 H4 120.3
C4 C5 C6 120.4(3)
C4 C5 H5 119.8
C6 C5 H5 119.8
C1 C6 C5 120.0(3)
C1 C6 H6 120.0
C5 C6 H6 120.0
P1 C7 H7A 109.5
P1 C7 H7B 109.5
H7A C7 H7B 109.5
P1 C7 H7C 109.5
H7A C7 H7C 109.5
H7B C7 H7C 109.5
P1 C8 H8A 109.5
P1 C8 H8B 109.5
H8A C8 H8B 109.5
P1 C8 H8C 109.5
H8A C8 H8C 109.5
H8B C8 H8C 109.5
P1 C9 H9A 109.5
P1 C9 H9B 109.5
H9A C9 H9B 109.5
P1 C9 H9C 109.5
H9A C9 H9C 109.5
H9B C9 H9C 109.5
P2 C10 H10A 109.5
P2 C10 H10B 109.5
H10A C10 H10B 109.5
P2 C10 H10C 109.5
H10A C10 H10C 109.5
H10B C10 H10C 109.5
P2 C11 H11A 109.5
P2 C11 H11B 109.5
H11A C11 H11B 109.5
P2 C11 H11C 109.5
H11A C11 H11C 109.5
H11B C11 H11C 109.5
P2 C12 H12A 109.5
P2 C12 H12B 109.5
H12A C12 H12B 109.5
P2 C12 H12C 109.5
H12A C12 H12C 109.5
H12B C12 H12C 109.5

loop_
_geom_bond_atom_site_label_1
_geom_bond_atom_site_label_2
_geom_bond_distance
Pd1 S1 2.2999(7)
Pd1 P2 2.3096(7)
Pd1 P1 2.3180(6)
Pd1 Cl1 2.3449(7)
P1 C9 1.795(3)
P1 C8 1.813(3)
P1 C7 1.813(3)
P2 C10 1.780(4)
P2 C12 1.783(5)
P2 C11 1.800(5)
S1 C1 1.763(3)
C1 C2 1.385(4)
C1 C6 1.394(4)
C2 C3 1.376(4)
C2 H2 0.9300
C3 C4 1.349(5)
C3 H3 0.9300
C4 C5 1.381(5)
C4 H4 0.9300
C5 C6 1.403(5)
C5 H5 0.9300
C6 H6 0.9300
C7 H7A 0.9600
C7 H7B 0.9600
C7 H7C 0.9600
C8 H8A 0.9600
C8 H8B 0.9600
C8 H8C 0.9600
C9 H9A 0.9600
C9 H9B 0.9600
C9 H9C 0.9600
C10 H10A 0.9600
C10 H10B 0.9600
C10 H10C 0.9600
C11 H11A 0.9600
C11 H11B 0.9600
C11 H11C 0.9600
C12 H12A 0.9600
C12 H12B 0.9600
C12 H12C 0.9600
